data_1539695
loop_
_publ_author_name
'Benham, M.J.'
'Noreus, D.'
'Bennington, S.M.'
'Ross, D.K.'
'Yamaguchi, M.'

_publ_section_title
;
 X-ray and neutron scattering investigations of Y Co3 - H *
;
_journal_name_full 'Zeitschrift fuer Physikalische Chemie (Frankfurt Am Main)'
_journal_page_first 283
_journal_page_last 290
_journal_volume 163
_journal_year 1989
_chemical_formula_sum 'Co3 D Y'
_chemical_name_systematic 'Co3 Y D'
_space_group_IT_number 166
_symmetry_space_group_name_Hall '-R 3 2"'
_symmetry_space_group_name_H-M 'R -3 m :H'
_cell_angle_alpha 90
_cell_angle_beta 90
_cell_angle_gamma 120
_cell_formula_units_Z 9
_cell_length_a 5.0206
_cell_length_b 5.0206
_cell_length_c 25.89
_cell_volume 565.163
_citation_journal_id_ASTM ZPCFAX
_cod_data_source_file Benham_ZPCFAX_1989_640.cif
_cod_data_source_block D1Co3Y1
_cod_original_cell_volume 565.1632
_cod_original_formula_sum 'D1 Co3 Y1'
_cod_database_code 1539695

loop_
_symmetry_equiv_pos_as_xyz
x,y,z
-y,x-y,z
-x+y,-x,z
y,x,-z
-x,-x+y,-z
x-y,-y,-z
-x,-y,-z
y,-x+y,-z
x-y,x,-z
-y,-x,z
x,x-y,z
-x+y,y,z
x+2/3,y+1/3,z+1/3
-y+2/3,x-y+1/3,z+1/3
-x+y+2/3,-x+1/3,z+1/3
y+2/3,x+1/3,-z+1/3
-x+2/3,-x+y+1/3,-z+1/3
x-y+2/3,-y+1/3,-z+1/3
-x+2/3,-y+1/3,-z+1/3
y+2/3,-x+y+1/3,-z+1/3
x-y+2/3,x+1/3,-z+1/3
-y+2/3,-x+1/3,z+1/3
x+2/3,x-y+1/3,z+1/3
-x+y+2/3,y+1/3,z+1/3
x+1/3,y+2/3,z+2/3
-y+1/3,x-y+2/3,z+2/3
-x+y+1/3,-x+2/3,z+2/3
y+1/3,x+2/3,-z+2/3
-x+1/3,-x+y+2/3,-z+2/3
x-y+1/3,-y+2/3,-z+2/3
-x+1/3,-y+2/3,-z+2/3
y+1/3,-x+y+2/3,-z+2/3
x-y+1/3,x+2/3,-z+2/3
-y+1/3,-x+2/3,z+2/3
x+1/3,x-y+2/3,z+2/3
-x+y+1/3,y+2/3,z+2/3

loop_
_atom_site_label
_atom_site_type_symbol
_atom_site_fract_x
_atom_site_fract_y
_atom_site_fract_z
_atom_site_occupancy
_atom_site_U_iso_or_equiv
Y1 Y 0 0 0 1 0.0
Y2 Y 0 0 0.135 1 0.0
Co2 Co 0 0 0.334 1 0.0
Co3 Co 0.5 0.5 0.077 1 0.0
Co1 Co 0 0 0.5 1 0.0
D1 D 0.49 0.51 0.138 0.5 0.0
